data_7107796
loop_
_publ_author_name
Gaosheng
Yang
'Yang Gaosheng'
'Chongrong Luo'
'Xiaolong Mu'
'Tingting Wang'
'Xin-Yuan Liu'

_publ_section_title
;
 Highly efficient enantioselective three-component synthesis of
 2-amino-4H-chromenes catalysed by chiral tertiary amine-thioureas
;
_journal_name_full Chem.Commun.
_journal_page_first 5880
_journal_paper_doi 10.1039/c2cc30731f
_journal_volume 48
_journal_year 2012
_chemical_absolute_configuration R
_chemical_formula_sum 'C11 H8 Br N3 O3'
_chemical_formula_weight 310.11
_chemical_name_systematic
;
2-Amino-6-bromo-4-(nitromethyl)-4H-chromene-3-carbonitrile
;
_space_group_IT_number 4
_symmetry_cell_setting monoclinic
_symmetry_space_group_name_Hall 'P 2yb'
_symmetry_space_group_name_H-M 'P 1 21 1'
_atom_sites_solution_hydrogens geom
_atom_sites_solution_primary direct
_atom_sites_solution_secondary difmap
_audit_creation_method SHELXL-97
_cell_angle_alpha 90.00
_cell_angle_beta 109.634(7)
_cell_angle_gamma 90.00
_cell_formula_units_Z 2
_cell_length_a 9.397(6)
_cell_length_b 5.142(3)
_cell_length_c 12.852(8)
_cell_measurement_temperature 293(2)
_cell_volume 584.9(6)
_computing_cell_refinement 'Bruker SMART'
_computing_data_collection 'Bruker SMART'
_computing_data_reduction 'Bruker SAINT'
_computing_molecular_graphics 'Bruker SHELXTL'
_computing_publication_material 'Bruker SHELXTL'
_computing_structure_refinement 'SHELXL-97 (Sheldrick, 1997)'
_computing_structure_solution 'SHELXS-97 (Sheldrick, 1990)'
_diffrn_ambient_temperature 293(2)
_diffrn_measured_fraction_theta_full 0.986
_diffrn_measured_fraction_theta_max 0.986
_diffrn_measurement_device_type 'CCD area detector'
_diffrn_measurement_method 'phi and omega scans'
_diffrn_radiation_monochromator graphite
_diffrn_radiation_source 'fine-focus sealed tube'
_diffrn_radiation_type MoK\a
_diffrn_radiation_wavelength 0.71073
_diffrn_reflns_av_R_equivalents 0.1052
_diffrn_reflns_av_sigmaI/netI 0.1256
_diffrn_reflns_limit_h_max 11
_diffrn_reflns_limit_h_min -12
_diffrn_reflns_limit_k_max 6
_diffrn_reflns_limit_k_min -6
_diffrn_reflns_limit_l_max 16
_diffrn_reflns_limit_l_min -16
_diffrn_reflns_number 4955
_diffrn_reflns_theta_full 27.74
_diffrn_reflns_theta_max 27.74
_diffrn_reflns_theta_min 1.68
_exptl_absorpt_coefficient_mu 3.517
_exptl_absorpt_correction_T_max 0.6205
_exptl_absorpt_correction_T_min 0.5397
_exptl_absorpt_correction_type multi-scan
_exptl_crystal_density_diffrn 1.761
_exptl_crystal_density_method 'not measured'
_exptl_crystal_F_000 308
_exptl_crystal_size_max 0.20
_exptl_crystal_size_mid 0.19
_exptl_crystal_size_min 0.15
_refine_diff_density_max 1.330
_refine_diff_density_min -0.729
_refine_diff_density_rms 0.149
_refine_ls_abs_structure_details 'Flack H D (1983), Acta Cryst. A39, 876-881'
_refine_ls_abs_structure_Flack 0.03(3)
_refine_ls_extinction_method none
_refine_ls_goodness_of_fit_ref 0.889
_refine_ls_hydrogen_treatment constr
_refine_ls_matrix_type full
_refine_ls_number_parameters 163
_refine_ls_number_reflns 2349
_refine_ls_number_restraints 1
_refine_ls_restrained_S_all 0.889
_refine_ls_R_factor_all 0.1457
_refine_ls_R_factor_gt 0.0811
_refine_ls_shift/su_max 0.000
_refine_ls_shift/su_mean 0.000
_refine_ls_structure_factor_coef Fsqd
_refine_ls_weighting_details 'calc w=1/[\s^2^(Fo^2^)+(0.1394P)^2^+0.0000P] where P=(Fo^2^+2Fc^2^)/3'
_refine_ls_weighting_scheme calc
_refine_ls_wR_factor_gt 0.1854
_refine_ls_wR_factor_ref 0.2211
_reflns_number_gt 1294
_reflns_number_total 2349
_reflns_threshold_expression >2sigma(I)
_cod_data_source_file c2cc30731f.txt
_cod_data_source_block 110427a
_cod_original_cell_volume 585.0(7)
_cod_original_sg_symbol_H-M 'P2(1) '
_cod_database_code 7107796

loop_
_symmetry_equiv_pos_as_xyz
'x, y, z'
'-x, y+1/2, -z'

loop_
_atom_site_label
_atom_site_type_symbol
_atom_site_fract_x
_atom_site_fract_y
_atom_site_fract_z
_atom_site_U_iso_or_equiv
_atom_site_adp_type
_atom_site_occupancy
_atom_site_symmetry_multiplicity
_atom_site_calc_flag
_atom_site_refinement_flags
Br1 Br -0.17099(11) 0.9077(4) 0.42094(9) 0.0724(5) Uani 1 1 d .
C1 C 0.2164(11) 0.537(2) 0.0856(9) 0.045(2) Uani 1 1 d .
C2 C 0.2932(10) 0.739(2) 0.1439(8) 0.041(2) Uani 1 1 d .
C3 C 0.2662(9) 0.8446(17) 0.2442(7) 0.038(2) Uani 1 1 d .
H3 H 0.2576 1.0338 0.2350 0.045 Uiso 1 1 calc R
C4 C 0.1143(10) 0.748(2) 0.2463(8) 0.042(2) Uani 1 1 d .
C5 C 0.0486(10) 0.859(3) 0.3175(8) 0.049(3) Uani 1 1 d .
H5 H 0.0948 1.0000 0.3611 0.059 Uiso 1 1 calc R
C6 C -0.0841(11) 0.762(2) 0.3236(9) 0.052(3) Uani 1 1 d .
C7 C -0.1524(11) 0.552(2) 0.2590(9) 0.053(3) Uani 1 1 d .
H7 H -0.2418 0.4846 0.2640 0.063 Uiso 1 1 calc R
C8 C -0.0894(10) 0.441(2) 0.1876(8) 0.048(3) Uani 1 1 d .
H8 H -0.1354 0.3002 0.1436 0.058 Uiso 1 1 calc R
C9 C 0.0418(10) 0.542(2) 0.1829(8) 0.042(2) Uani 1 1 d .
C10 C 0.4153(12) 0.841(2) 0.1153(8) 0.054(3) Uani 1 1 d .
C11 C 0.3956(10) 0.7941(17) 0.3504(8) 0.042(2) Uani 1 1 d .
H11A H 0.4867 0.8766 0.3467 0.051 Uiso 1 1 calc R
H11B H 0.3724 0.8688 0.4121 0.051 Uiso 1 1 calc R
N1 N 0.2419(9) 0.415(3) 0.0018(6) 0.060(2) Uani 1 1 d .
H1A H 0.3146 0.4648 -0.0201 0.072 Uiso 1 1 calc R
H1B H 0.1856 0.2866 -0.0304 0.072 Uiso 1 1 calc R
N2 N 0.5140(11) 0.920(3) 0.0945(8) 0.082(3) Uani 1 1 d .
N3 N 0.4216(8) 0.5099(16) 0.3680(7) 0.046(2) Uani 1 1 d .
O1 O 0.0989(7) 0.4283(19) 0.1079(5) 0.0493(16) Uani 1 1 d .
O2 O 0.5086(9) 0.411(3) 0.3317(8) 0.087(2) Uani 1 1 d .
O3 O 0.3441(7) 0.388(3) 0.4096(6) 0.065(2) Uani 1 1 d .

loop_
_atom_site_aniso_label
_atom_site_aniso_U_11
_atom_site_aniso_U_22
_atom_site_aniso_U_33
_atom_site_aniso_U_23
_atom_site_aniso_U_13
_atom_site_aniso_U_12
Br1 0.0632(7) 0.0813(9) 0.0942(9) -0.0117(10) 0.0549(6) 0.0027(8)
C1 0.040(5) 0.041(6) 0.059(6) 0.006(5) 0.023(5) 0.007(5)
C2 0.038(5) 0.044(6) 0.053(6) 0.010(5) 0.030(4) 0.006(4)
C3 0.041(5) 0.027(6) 0.057(5) -0.002(4) 0.031(4) -0.005(4)
C4 0.034(5) 0.037(6) 0.060(6) 0.006(5) 0.023(4) 0.005(4)
C5 0.048(5) 0.045(9) 0.061(6) 0.000(5) 0.028(4) 0.001(5)
C6 0.042(5) 0.055(7) 0.071(7) 0.008(6) 0.033(5) -0.004(5)
C7 0.036(5) 0.054(7) 0.075(8) 0.005(6) 0.028(5) -0.007(5)
C8 0.043(4) 0.036(7) 0.071(6) -0.002(6) 0.025(4) 0.000(5)
C9 0.040(5) 0.030(5) 0.060(6) -0.002(5) 0.024(5) 0.001(4)
C10 0.068(6) 0.046(8) 0.063(6) 0.005(5) 0.043(5) 0.004(5)
C11 0.045(5) 0.022(5) 0.064(7) -0.007(4) 0.025(5) -0.009(4)
N1 0.069(5) 0.063(6) 0.065(5) 0.000(7) 0.043(4) -0.007(7)
N2 0.087(6) 0.078(7) 0.112(7) 0.019(10) 0.072(6) 0.017(9)
N3 0.034(4) 0.033(4) 0.072(6) -0.002(4) 0.021(4) -0.002(3)
O1 0.052(3) 0.042(4) 0.068(4) -0.009(5) 0.038(3) -0.011(4)
O2 0.088(5) 0.055(5) 0.151(7) 0.015(10) 0.083(5) 0.021(7)
O3 0.075(5) 0.045(5) 0.090(5) 0.014(6) 0.046(4) 0.005(5)

loop_
_atom_type_symbol
_atom_type_description
_atom_type_scat_dispersion_real
_atom_type_scat_dispersion_imag
_atom_type_scat_source
C C 0.0033 0.0016 'International Tables Vol C Tables 4.2.6.8 and 6.1.1.4'
H H 0.0000 0.0000 'International Tables Vol C Tables 4.2.6.8 and 6.1.1.4'
N N 0.0061 0.0033 'International Tables Vol C Tables 4.2.6.8 and 6.1.1.4'
O O 0.0106 0.0060 'International Tables Vol C Tables 4.2.6.8 and 6.1.1.4'
Br Br -0.2901 2.4595 'International Tables Vol C Tables 4.2.6.8 and 6.1.1.4'

loop_
_geom_angle_atom_site_label_1
_geom_angle_atom_site_label_2
_geom_angle_atom_site_label_3
_geom_angle
N1 C1 C2 127.3(10)
N1 C1 O1 110.8(10)
C2 C1 O1 121.8(9)
C1 C2 C10 118.2(9)
C1 C2 C3 123.2(8)
C10 C2 C3 118.4(9)
C11 C3 C2 113.3(7)
C11 C3 C4 113.7(7)
C2 C3 C4 109.1(8)
C11 C3 H3 106.7
C2 C3 H3 106.7
C4 C3 H3 106.7
C9 C4 C5 117.9(9)
C9 C4 C3 121.7(8)
C5 C4 C3 120.3(9)
C6 C5 C4 120.3(11)
C6 C5 H5 119.9
C4 C5 H5 119.9
C5 C6 C7 119.8(10)
C5 C6 Br1 120.4(9)
C7 C6 Br1 119.8(7)
C8 C7 C6 120.6(9)
C8 C7 H7 119.7
C6 C7 H7 119.7
C9 C8 C7 118.3(10)
C9 C8 H8 120.9
C7 C8 H8 120.9
C8 C9 C4 123.1(9)
C8 C9 O1 116.2(9)
C4 C9 O1 120.7(8)
N2 C10 C2 178.6(12)
N3 C11 C3 110.3(7)
N3 C11 H11A 109.6
C3 C11 H11A 109.6
N3 C11 H11B 109.6
C3 C11 H11B 109.6
H11A C11 H11B 108.1
C1 N1 H1A 120.0
C1 N1 H1B 120.0
H1A N1 H1B 120.0
O2 N3 O3 123.3(11)
O2 N3 C11 117.4(10)
O3 N3 C11 119.0(9)
C1 O1 C9 120.6(9)

loop_
_geom_bond_atom_site_label_1
_geom_bond_atom_site_label_2
_geom_bond_distance
Br1 C6 1.864(11)
C1 N1 1.337(15)
C1 C2 1.339(15)
C1 O1 1.352(11)
C2 C10 1.418(13)
C2 C3 1.497(12)
C3 C11 1.515(13)
C3 C4 1.520(11)
C3 H3 0.9800
C4 C9 1.370(14)
C4 C5 1.388(13)
C5 C6 1.369(13)
C5 H5 0.9300
C6 C7 1.385(16)
C7 C8 1.372(15)
C7 H7 0.9300
C8 C9 1.358(12)
C8 H8 0.9300
C9 O1 1.380(11)
C10 N2 1.124(13)
C11 N3 1.486(12)
C11 H11A 0.9700
C11 H11B 0.9700
N1 H1A 0.8600
N1 H1B 0.8600
N3 O2 1.183(11)
N3 O3 1.213(12)
